data_7704231
loop_
_publ_author_name
'Musongong, Joseph T.'
'Otang, Mathew E.'
'Mash, Brandon L.'
'Zeller, Matthias'
'Stahl, Lothar'

_publ_section_title
;
 Covalent and ionic bonding in bi- and tricyclic Group 15 amides:
 equidistant P-I and As-I bonds and fluxional cations.
;
_journal_issue 19
_journal_name_full 'Dalton transactions (Cambridge, England : 2003)'
_journal_page_first 6341
_journal_page_last 6354
_journal_paper_doi 10.1039/d0dt01163k
_journal_volume 49
_journal_year 2020
_chemical_formula_moiety 'C22 H41 As N4 P2'
_chemical_formula_sum 'C22 H41 As N4 P2'
_chemical_formula_weight 498.47
_chemical_melting_point 413.0(10)
_chemical_properties_physical Air-sensitive,Moisture-sensitive
_space_group_crystal_system triclinic
_space_group_IT_number 2
_space_group_name_Hall '-P 1'
_space_group_name_H-M_alt 'P -1'
_symmetry_Int_Tables_number 2
_atom_sites_solution_primary direct
_audit_creation_date 2020-03-16
_audit_creation_method
;
Olex2 1.2
(compiled 2018.05.29 svn.r3508 for OlexSys, GUI svn.r5506)
;
_audit_update_record
;
2020-03-21 deposited with the CCDC.	2020-04-21 downloaded from the CCDC.
;
_cell_angle_alpha 79.744(3)
_cell_angle_beta 87.738(3)
_cell_angle_gamma 63.228(3)
_cell_formula_units_Z 2
_cell_length_a 9.5164(5)
_cell_length_b 9.9718(5)
_cell_length_c 15.6775(9)
_cell_measurement_reflns_used 9965
_cell_measurement_temperature 100.0
_cell_measurement_theta_max 27.57
_cell_measurement_theta_min 2.46
_cell_volume 1305.62(13)
_computing_molecular_graphics 'Olex2 (Dolomanov et al., 2009)'
_computing_publication_material 'Olex2 (Dolomanov et al., 2009)'
_computing_structure_refinement 'olex2.refine (Bourhis et al., 2015)'
_computing_structure_solution 'ShelXS (Sheldrick, 2008)'
_diffrn_ambient_temperature 100.0
_diffrn_measured_fraction_theta_full 0.9776
_diffrn_measured_fraction_theta_max 0.9776
_diffrn_measurement_device_type 'Bruker APEX-II CCD'
_diffrn_measurement_method '\f and \w scans'
_diffrn_radiation_type 'Mo K\a'
_diffrn_radiation_wavelength 0.71073
_diffrn_reflns_av_R_equivalents 0.0486
_diffrn_reflns_av_unetI/netI 0.0580
_diffrn_reflns_limit_h_max 12
_diffrn_reflns_limit_h_min -12
_diffrn_reflns_limit_k_max 12
_diffrn_reflns_limit_k_min -12
_diffrn_reflns_limit_l_max 18
_diffrn_reflns_limit_l_min -20
_diffrn_reflns_number 18771
_diffrn_reflns_theta_full 27.6105
_diffrn_reflns_theta_max 27.61
_diffrn_reflns_theta_min 1.32
_diffrn_standards_number 0
_exptl_absorpt_coefficient_mu 1.439
_exptl_absorpt_correction_T_max 0.7456
_exptl_absorpt_correction_T_min 0.6371
_exptl_absorpt_correction_type multi-scan
_exptl_absorpt_process_details
;
SADABS-2014/5 (Bruker,2014/5) was used for absorption correction.
wR2(int) was 0.1652 before and 0.0520 after correction.
The Ratio of minimum to maximum transmission is 0.8545.
The \l/2 correction factor is 0.00150.
;
_exptl_crystal_colour 'clear light colourless'
_exptl_crystal_colour_lustre clear
_exptl_crystal_colour_modifier light
_exptl_crystal_colour_primary colourless
_exptl_crystal_density_diffrn 1.2679
_exptl_crystal_description plate
_exptl_crystal_F_000 528.6629
_exptl_crystal_recrystallization_method 'Re-crystallisation from solvent: toluene'
_exptl_crystal_size_max 0.25
_exptl_crystal_size_mid 0.24
_exptl_crystal_size_min 0.06
_refine_diff_density_max 0.7271
_refine_diff_density_min -0.6024
_refine_diff_density_rms 0.1313
_refine_ls_d_res_high 0.7668
_refine_ls_d_res_low 15.4104
_refine_ls_goodness_of_fit_ref 1.0002
_refine_ls_hydrogen_treatment constr
_refine_ls_matrix_type full
_refine_ls_number_constraints 58
_refine_ls_number_parameters 274
_refine_ls_number_reflns 5942
_refine_ls_number_restraints 0
_refine_ls_restrained_S_all 1.0002
_refine_ls_R_factor_all 0.0538
_refine_ls_R_factor_gt 0.0383
_refine_ls_shift/su_max 0.0000
_refine_ls_shift/su_mean 0.0000
_refine_ls_structure_factor_coef Fsqd
_refine_ls_weighting_details 'w=1/[\s^2^(Fo^2^)+(0.0464P)^2^+1.3165P] where P=(Fo^2^+2Fc^2^)/3'
_refine_ls_weighting_scheme calc
_refine_ls_wR_factor_gt 0.0848
_refine_ls_wR_factor_ref 0.1031
_reflns_Friedel_coverage 0.0
_reflns_limit_h_max 12
_reflns_limit_h_min -12
_reflns_limit_k_max 12
_reflns_limit_k_min -12
_reflns_limit_l_max 20
_reflns_limit_l_min 0
_reflns_number_gt 4863
_reflns_number_total 5942
_reflns_threshold_expression I>=2u(I)
_cod_data_source_file d0dt01163k2.cif
_cod_data_source_block Joseph9_0m
_cod_depositor_comments
;
The following automatic conversions were performed:

data item '_chemical_melting_point' value '412-414' was changed to
'413.0(10)' -- the average value was taken and precision was
estimated.

Automatic conversion script
Id: cif_fix_values 7556 2019-12-06 15:28:31Z antanas 

 Adding full bibliography for 7704230--7704239.cif.
;
_cod_database_code 7704231
_olex2_refinement_description
;
1. Fixed Uiso
 At 1.2 times of:
  All C(H) groups
 At 1.5 times of:
  All C(H,H,H) groups
2.a Aromatic/amide H refined with riding coordinates:
 C2(H2), C3(H3), C4(H4), C5(H5), C6(H6)
2.b Idealised Me refined as rotating group:
 C11(H11a,H11b,H11c), C12(H12a,H12b,H12c), C13(H13a,H13b,H13c), C21(H21a,H21b,
 H21c), C22(H22a,H22b,H22c), C23(H23a,H23b,H23c), C31(H31a,H31b,H31c), C32(H32a,
 H32b,H32c), C33(H33a,H33b,H33c), C41(H41a,H41b,H41c), C42(H42a,H42b,H42c),
 C43(H43a,H43b,H43c)
;
_olex2_submission_special_instructions 'No special instructions were received'

loop_
_space_group_symop_id
_space_group_symop_operation_xyz
1 x,y,z
2 -x,-y,-z

loop_
_atom_site_label
_atom_site_type_symbol
_atom_site_fract_x
_atom_site_fract_y
_atom_site_fract_z
_atom_site_U_iso_or_equiv
_atom_site_adp_type
_atom_site_occupancy
_atom_site_refinement_flags_posn
As1 As 0.89564(3) -0.01949(3) 0.242589(19) 0.01319(9) Uani 1.000000 .
P1 P 0.53649(7) 0.21839(7) 0.20866(5) 0.01272(15) Uani 1.000000 .
P2 P 0.59329(8) 0.02662(7) 0.35089(5) 0.01341(15) Uani 1.000000 .
N1 N 0.5545(2) 0.2150(2) 0.31799(15) 0.0139(5) Uani 1.000000 .
N2 N 0.5231(2) 0.0498(2) 0.24533(15) 0.0130(5) Uani 1.000000 .
N3 N 0.7243(2) 0.1487(2) 0.17613(15) 0.0130(4) Uani 1.000000 .
N4 N 0.7909(2) -0.0671(2) 0.34089(15) 0.0142(5) Uani 1.000000 .
C10 C 0.5914(3) 0.3131(3) 0.36398(19) 0.0174(6) Uani 1.000000 .
C11 C 0.7656(3) 0.2798(4) 0.3605(2) 0.0249(7) Uani 1.000000 .
H11a H 0.8318(4) 0.1744(9) 0.3891(12) 0.0374(10) Uiso 1.000000 GR
H11b H 0.7935(7) 0.294(2) 0.2998(2) 0.0374(10) Uiso 1.000000 GR
H11c H 0.7823(6) 0.3502(17) 0.3904(12) 0.0374(10) Uiso 1.000000 GR
C12 C 0.5480(4) 0.2892(4) 0.4586(2) 0.0282(7) Uani 1.000000 .
H12a H 0.4353(6) 0.317(2) 0.4608(2) 0.0423(11) Uiso 1.000000 GR
H12b H 0.6090(18) 0.1816(6) 0.4852(4) 0.0423(11) Uiso 1.000000 GR
H12c H 0.572(2) 0.3532(18) 0.4902(4) 0.0423(11) Uiso 1.000000 GR
C13 C 0.4877(4) 0.4789(3) 0.3206(2) 0.0289(7) Uani 1.000000 .
H13a H 0.5147(18) 0.4943(7) 0.2599(5) 0.0434(11) Uiso 1.000000 GR
H13b H 0.3766(4) 0.5006(8) 0.3232(13) 0.0434(11) Uiso 1.000000 GR
H13c H 0.506(2) 0.5480(3) 0.3511(9) 0.0434(11) Uiso 1.000000 GR
C20 C 0.3779(3) 0.0355(3) 0.22749(19) 0.0166(6) Uani 1.000000 .
C21 C 0.2340(3) 0.1463(3) 0.2702(2) 0.0212(6) Uani 1.000000 .
H21a H 0.2564(9) 0.1273(15) 0.3329(3) 0.0319(9) Uiso 1.000000 GR
H21b H 0.2118(14) 0.2517(3) 0.2455(9) 0.0319(9) Uiso 1.000000 GR
H21c H 0.1424(6) 0.1304(16) 0.2594(11) 0.0319(9) Uiso 1.000000 GR
C22 C 0.4108(4) -0.1292(3) 0.2643(2) 0.0288(7) Uani 1.000000 .
H22a H 0.5040(16) -0.1995(4) 0.2382(11) 0.0432(11) Uiso 1.000000 GR
H22b H 0.430(3) -0.1492(9) 0.3274(3) 0.0432(11) Uiso 1.000000 GR
H22c H 0.3197(11) -0.1444(8) 0.2510(13) 0.0432(11) Uiso 1.000000 GR
C23 C 0.3479(3) 0.0676(4) 0.1291(2) 0.0248(7) Uani 1.000000 .
H23a H 0.325(2) 0.1735(8) 0.1059(3) 0.0371(10) Uiso 1.000000 GR
H23b H 0.4415(9) -0.0016(16) 0.1026(2) 0.0371(10) Uiso 1.000000 GR
H23c H 0.2576(15) 0.051(2) 0.1158(2) 0.0371(10) Uiso 1.000000 GR
C30 C 0.7563(3) 0.2195(3) 0.08928(18) 0.0145(5) Uani 1.000000 .
C31 C 0.9334(3) 0.1582(3) 0.0775(2) 0.0202(6) Uani 1.000000 .
H31a H 0.9812(5) 0.181(2) 0.1239(7) 0.0303(9) Uiso 1.000000 GR
H31b H 0.9810(5) 0.0476(5) 0.0799(13) 0.0303(9) Uiso 1.000000 GR
H31c H 0.9515(3) 0.2074(17) 0.0212(6) 0.0303(9) Uiso 1.000000 GR
C32 C 0.6872(3) 0.3929(3) 0.0841(2) 0.0211(6) Uani 1.000000 .
H32a H 0.5733(5) 0.4360(4) 0.0910(13) 0.0317(9) Uiso 1.000000 GR
H32b H 0.7363(18) 0.4142(3) 0.1304(8) 0.0317(9) Uiso 1.000000 GR
H32c H 0.708(2) 0.4393(4) 0.0276(5) 0.0317(9) Uiso 1.000000 GR
C33 C 0.6823(3) 0.1843(3) 0.0165(2) 0.0213(6) Uani 1.000000 .
H33a H 0.7280(17) 0.0735(3) 0.0200(8) 0.0320(9) Uiso 1.000000 GR
H33b H 0.5683(5) 0.226(2) 0.0229(8) 0.0320(9) Uiso 1.000000 GR
H33c H 0.703(2) 0.2309(19) -0.0398(2) 0.0320(9) Uiso 1.000000 GR
C40 C 0.8854(3) -0.2094(3) 0.40616(19) 0.0183(6) Uani 1.000000 .
C41 C 0.8566(4) -0.3413(3) 0.3884(2) 0.0255(7) Uani 1.000000 .
H41a H 0.7443(6) -0.3141(11) 0.3927(14) 0.0383(10) Uiso 1.000000 GR
H41b H 0.889(2) -0.3609(16) 0.3300(6) 0.0383(10) Uiso 1.000000 GR
H41c H 0.918(2) -0.4332(7) 0.4312(9) 0.0383(10) Uiso 1.000000 GR
C42 C 0.8379(3) -0.1795(3) 0.4984(2) 0.0227(6) Uani 1.000000 .
H42a H 0.856(2) -0.0949(15) 0.5093(5) 0.0341(9) Uiso 1.000000 GR
H42b H 0.7259(6) -0.153(2) 0.5041(4) 0.0341(9) Uiso 1.000000 GR
H42c H 0.9010(16) -0.2716(8) 0.5407(2) 0.0341(9) Uiso 1.000000 GR
C43 C 1.0619(3) -0.2534(3) 0.4021(2) 0.0247(7) Uani 1.000000 .
H43a H 1.0981(6) -0.278(2) 0.3450(5) 0.0370(10) Uiso 1.000000 GR
H43b H 1.0797(4) -0.1676(10) 0.4116(14) 0.0370(10) Uiso 1.000000 GR
H43c H 1.1206(4) -0.3424(16) 0.4472(9) 0.0370(10) Uiso 1.000000 GR
C1 C 0.9268(3) -0.1863(3) 0.18018(19) 0.0154(5) Uani 1.000000 .
C2 C 1.0808(3) -0.2969(3) 0.17628(19) 0.0178(6) Uani 1.000000 .
H2 H 1.1651(3) -0.2844(3) 0.19792(19) 0.0213(7) Uiso 1.000000 R
C3 C 1.1131(4) -0.4258(3) 0.1411(2) 0.0226(6) Uani 1.000000 .
H3 H 1.2187(4) -0.5019(3) 0.1400(2) 0.0271(8) Uiso 1.000000 R
C4 C 0.9902(4) -0.4428(3) 0.1076(2) 0.0252(7) Uani 1.000000 .
H4 H 1.0111(4) -0.5315(3) 0.0845(2) 0.0303(8) Uiso 1.000000 R
C5 C 0.8359(4) -0.3289(3) 0.1082(2) 0.0229(6) Uani 1.000000 .
H5 H 0.7523(4) -0.3387(3) 0.0832(2) 0.0275(8) Uiso 1.000000 R
C6 C 0.8030(3) -0.2016(3) 0.1448(2) 0.0188(6) Uani 1.000000 .
H6 H 0.6974(3) -0.1255(3) 0.1458(2) 0.0226(7) Uiso 1.000000 R

loop_
_atom_site_aniso_label
_atom_site_aniso_U_11
_atom_site_aniso_U_22
_atom_site_aniso_U_33
_atom_site_aniso_U_12
_atom_site_aniso_U_13
_atom_site_aniso_U_23
As1 0.01085(14) 0.01399(14) 0.01430(16) -0.00513(10) -0.00025(10) -0.00262(11)
P1 0.0111(3) 0.0129(3) 0.0139(4) -0.0050(3) -0.0001(3) -0.0025(3)
P2 0.0130(3) 0.0139(3) 0.0135(4) -0.0061(3) 0.0012(3) -0.0029(3)
N1 0.0156(11) 0.0140(10) 0.0136(13) -0.0080(9) 0.0015(9) -0.0029(9)
N2 0.0119(10) 0.0171(11) 0.0128(12) -0.0092(9) -0.0018(9) -0.0013(9)
N3 0.0129(10) 0.0122(10) 0.0127(12) -0.0052(8) -0.0003(9) -0.0001(9)
N4 0.0148(11) 0.0125(10) 0.0133(13) -0.0048(9) 0.0002(9) -0.0009(9)
C10 0.0198(13) 0.0166(13) 0.0165(16) -0.0075(11) 0.0012(11) -0.0064(11)
C11 0.0267(16) 0.0307(16) 0.0262(18) -0.0174(13) 0.0022(13) -0.0139(14)
C12 0.0410(19) 0.0292(16) 0.0193(17) -0.0186(15) 0.0055(14) -0.0098(14)
C13 0.0375(18) 0.0172(14) 0.032(2) -0.0105(13) 0.0013(15) -0.0086(13)
C20 0.0145(13) 0.0215(13) 0.0168(15) -0.0104(11) 0.0002(11) -0.0042(11)
C21 0.0145(13) 0.0297(15) 0.0227(17) -0.0113(12) 0.0031(12) -0.0093(13)
C22 0.0260(16) 0.0281(16) 0.040(2) -0.0186(13) -0.0002(14) -0.0071(15)
C23 0.0165(14) 0.0404(18) 0.0235(18) -0.0152(13) 0.0007(12) -0.0138(14)
C30 0.0165(13) 0.0156(12) 0.0130(15) -0.0087(10) 0.0025(11) -0.0029(11)
C31 0.0164(13) 0.0244(14) 0.0187(16) -0.0095(12) 0.0041(11) -0.0010(12)
C32 0.0226(14) 0.0189(13) 0.0217(17) -0.0109(12) 0.0052(12) 0.0003(12)
C33 0.0253(15) 0.0282(15) 0.0135(16) -0.0151(13) -0.0002(12) -0.0024(12)
C40 0.0204(14) 0.0154(13) 0.0128(15) -0.0034(11) -0.0023(11) 0.0002(11)
C41 0.0341(17) 0.0140(13) 0.0212(18) -0.0064(12) -0.0035(14) 0.0030(12)
C42 0.0217(14) 0.0252(15) 0.0148(16) -0.0056(12) 0.0000(12) -0.0013(12)
C43 0.0196(14) 0.0265(15) 0.0137(16) 0.0005(12) -0.0030(12) 0.0013(12)
C1 0.0176(13) 0.0117(12) 0.0150(15) -0.0050(10) 0.0032(11) -0.0027(10)
C2 0.0186(13) 0.0186(13) 0.0130(15) -0.0062(11) 0.0014(11) -0.0015(11)
C3 0.0252(15) 0.0153(13) 0.0172(16) -0.0015(11) 0.0051(12) -0.0006(12)
C4 0.0401(18) 0.0152(13) 0.0196(17) -0.0120(13) 0.0042(14) -0.0032(12)
C5 0.0296(16) 0.0220(14) 0.0205(17) -0.0135(13) -0.0010(13) -0.0062(12)
C6 0.0185(13) 0.0169(13) 0.0213(16) -0.0079(11) 0.0016(12) -0.0045(12)

loop_
_atom_type_symbol
_atom_type_scat_dispersion_real
_atom_type_scat_dispersion_imag
_atom_type_scat_Cromer_Mann_a1
_atom_type_scat_Cromer_Mann_a2
_atom_type_scat_Cromer_Mann_a3
_atom_type_scat_Cromer_Mann_a4
_atom_type_scat_Cromer_Mann_b1
_atom_type_scat_Cromer_Mann_b2
_atom_type_scat_Cromer_Mann_b3
_atom_type_scat_Cromer_Mann_b4
_atom_type_scat_Cromer_Mann_c
_atom_type_scat_source
_atom_type_scat_dispersion_source
H 0.00000 0.00000 0.49300 0.32291 0.14019 0.04081 10.51090 26.12570 3.14236 57.79970 0.0030380000826 'International Tables Volume C Table 6.1.1.4 (pp. 500-502)' 'Henke, Gullikson and Davis, At. Data and Nucl. Data Tables, 1993, 54, 2'
As 0.07000 2.09310 16.67230 6.07010 3.43130 4.27790 2.63450 0.26470 12.94790 47.79720 2.53099989891 'International Tables Volume C Table 6.1.1.4 (pp. 500-502)' 'Henke, Gullikson and Davis, At. Data and Nucl. Data Tables, 1993, 54, 2'
N 0.00653 0.00323 12.21260 3.13220 2.01250 1.16630 0.00570 9.89330 28.99750 0.58260 -11.5290002823 'International Tables Volume C Table 6.1.1.4 (pp. 500-502)' 'Henke, Gullikson and Davis, At. Data and Nucl. Data Tables, 1993, 54, 2'
C 0.00347 0.00161 2.31000 1.02000 1.58860 0.86500 20.84390 10.20750 0.56870 51.65120 0.215599998832 'International Tables Volume C Table 6.1.1.4 (pp. 500-502)' 'Henke, Gullikson and Davis, At. Data and Nucl. Data Tables, 1993, 54, 2'
P 0.10434 0.09671 6.43450 4.17910 1.78000 1.49080 1.90670 27.15700 0.52600 68.16450 1.11489999294 'International Tables Volume C Table 6.1.1.4 (pp. 500-502)' 'Henke, Gullikson and Davis, At. Data and Nucl. Data Tables, 1993, 54, 2'

loop_
_geom_angle_atom_site_label_1
_geom_angle_atom_site_label_2
_geom_angle_atom_site_label_3
_geom_angle
_geom_angle_site_symmetry_1
_geom_angle_site_symmetry_3
_geom_angle_publ_flag
N4 As1 N3 101.00(9) . . ?
C1 As1 N3 101.37(10) . . ?
C1 As1 N4 99.87(10) . . ?
N1 P1 P2 42.02(7) . . ?
N2 P1 P2 42.78(8) . . ?
N2 P1 N1 82.86(11) . . ?
N3 P1 P2 96.71(8) . . ?
N3 P1 N1 104.21(11) . . ?
N3 P1 N2 100.59(10) . . ?
N1 P2 P1 41.93(8) . . ?
N2 P2 P1 42.48(7) . . ?
N2 P2 N1 82.48(11) . . ?
N4 P2 P1 95.96(8) . . ?
N4 P2 N1 102.33(11) . . ?
N4 P2 N2 101.38(11) . . ?
P2 N1 P1 96.05(11) . . ?
C10 N1 P1 130.62(18) . . ?
C10 N1 P2 129.04(19) . . ?
P2 N2 P1 94.75(10) . . ?
C20 N2 P1 121.33(17) . . ?
C20 N2 P2 121.93(18) . . ?
P1 N3 As1 122.98(13) . . ?
C30 N3 As1 118.30(16) . . ?
C30 N3 P1 118.69(16) . . ?
P2 N4 As1 123.30(12) . . ?
C40 N4 As1 117.70(17) . . ?
C40 N4 P2 118.38(18) . . ?
C11 C10 N1 113.1(2) . . ?
C12 C10 N1 108.3(2) . . ?
C12 C10 C11 109.6(2) . . ?
C13 C10 N1 107.1(2) . . ?
C13 C10 C11 109.4(2) . . ?
C13 C10 C12 109.4(2) . . ?
C21 C20 N2 111.8(2) . . ?
C22 C20 N2 107.2(2) . . ?
C22 C20 C21 109.6(2) . . ?
C23 C20 N2 108.1(2) . . ?
C23 C20 C21 110.3(2) . . ?
C23 C20 C22 109.7(2) . . ?
C31 C30 N3 110.8(2) . . ?
C32 C30 N3 109.3(2) . . ?
C32 C30 C31 107.4(2) . . ?
C33 C30 N3 109.9(2) . . ?
C33 C30 C31 109.2(2) . . ?
C33 C30 C32 110.1(2) . . ?
C41 C40 N4 109.9(2) . . ?
C42 C40 N4 109.7(2) . . ?
C42 C40 C41 109.9(2) . . ?
C43 C40 N4 110.7(2) . . ?
C43 C40 C41 109.6(2) . . ?
C43 C40 C42 106.9(2) . . ?
C2 C1 As1 116.8(2) . . ?
C6 C1 As1 123.7(2) . . ?
C6 C1 C2 119.4(2) . . ?
C3 C2 C1 120.9(3) . . ?
C4 C3 C2 119.7(3) . . ?
C5 C4 C3 119.6(3) . . ?
C6 C5 C4 120.8(3) . . ?
C5 C6 C1 119.5(3) . . ?

loop_
_geom_bond_atom_site_label_1
_geom_bond_atom_site_label_2
_geom_bond_distance
_geom_bond_site_symmetry_2
_geom_bond_publ_flag
As1 N3 1.899(2) . ?
As1 N4 1.908(2) . ?
As1 C1 1.981(3) . ?
P1 P2 2.5626(10) . ?
P1 N1 1.722(2) . ?
P1 N2 1.736(2) . ?
P1 N3 1.695(2) . ?
P2 N1 1.725(2) . ?
P2 N2 1.746(2) . ?
P2 N4 1.697(2) . ?
N1 C10 1.477(3) . ?
N2 C20 1.494(3) . ?
N3 C30 1.504(4) . ?
N4 C40 1.508(3) . ?
C10 C11 1.538(4) . ?
C10 C12 1.530(4) . ?
C10 C13 1.534(4) . ?
C20 C21 1.540(4) . ?
C20 C22 1.531(4) . ?
C20 C23 1.530(4) . ?
C30 C31 1.528(4) . ?
C30 C32 1.537(4) . ?
C30 C33 1.532(4) . ?
C40 C41 1.531(4) . ?
C40 C42 1.538(4) . ?
C40 C43 1.534(4) . ?
C1 C2 1.389(4) . ?
C1 C6 1.402(4) . ?
C2 C3 1.390(4) . ?
C3 C4 1.390(4) . ?
C4 C5 1.395(4) . ?
C5 C6 1.388(4) . ?
